data_1532428
loop_
_publ_author_name
'Zeng, L.-M.'
'Franzen, H.F.'
'Liang, J.-L.'
'Nie, Y.-Y.'

_publ_section_title
;
 Refinement of the crystal structure of Fe6 Ge6 Ho
;
_journal_name_full 'Journal of Alloys Compd.'
_journal_page_first 186
_journal_page_last 188
_journal_volume 337
_journal_year 2002
_chemical_formula_sum 'Fe3 Ge2.96 Ho0.528'
_chemical_name_systematic 'Fe3 Ho0.528 Ge2.96'
_space_group_IT_number 191
_symmetry_space_group_name_Hall '-P 6 2'
_symmetry_space_group_name_H-M 'P 6/m m m'
_cell_angle_alpha 90
_cell_angle_beta 90
_cell_angle_gamma 120
_cell_formula_units_Z 1
_cell_length_a 5.102
_cell_length_b 5.102
_cell_length_c 4.05
_cell_volume 91.299
_citation_journal_id_ASTM JALCEU
_cod_data_source_file Zeng_JALCEU_2002_455.cif
_cod_data_source_block Fe3Ge2.96Ho0.528
_cod_original_cell_volume 91.29913
_cod_database_code 1532428

loop_
_symmetry_equiv_pos_as_xyz
x,y,z
x-y,x,z
-y,x-y,z
-x,-y,z
-x+y,-x,z
y,-x+y,z
-y,-x,-z
x-y,-y,-z
x,x-y,-z
y,x,-z
-x+y,y,-z
-x,-x+y,-z
-x,-y,-z
-x+y,-x,-z
y,-x+y,-z
x,y,-z
x-y,x,-z
-y,x-y,-z
y,x,z
-x+y,y,z
-x,-x+y,z
-y,-x,z
x-y,-y,z
x,x-y,z

loop_
_atom_site_label
_atom_site_type_symbol
_atom_site_fract_x
_atom_site_fract_y
_atom_site_fract_z
_atom_site_occupancy
_atom_site_U_iso_or_equiv
Ge2 Ge 0 0 0.303 0.48 0.0
Ge1 Ge 0.3333 0.6667 0 1 0.0
Ho1 Ho 0 0 0 0.528 0.0
Fe1 Fe 0.5 0 0.5 1 0.0
